data_2104866
loop_
_publ_author_name
'Mitsumori, Takahiro'
'Sekine, Akiko'
'Uekusa, Hidehiro'
'Ohashi, Yuji'

_publ_section_title
;
 Direct observation of various reaction pathways of arylnitrenes in
 different crystal environments caused by acid--base complex formation
;
_journal_coeditor_code OG5043
_journal_issue 6
_journal_name_full 'Acta Crystallographica Section B'
_journal_page_first 647
_journal_page_last 661
_journal_paper_doi 10.1107/S010876811003661X
_journal_volume 66
_journal_year 2010
_chemical_formula_moiety 'C28 H25 N7 O4'
_chemical_formula_sum 'C28 H25 N7 O4'
_chemical_formula_weight 523.55
_chemical_melting_point ?
_chemical_name_common
;
  (Dibenzylammonium 4-azidebenzoate) 4-azidebenzoic acid clathrate
;
_chemical_name_systematic
;
  (Dibenzylammonium 4-azidebenzoate) 4-azidebenzoic acid clathrate
;
_space_group_IT_number 14
_symmetry_cell_setting monoclinic
_symmetry_space_group_name_Hall '-P 2yn'
_symmetry_space_group_name_H-M 'P 1 21/n 1'
_atom_sites_solution_hydrogens difmap
_atom_sites_solution_primary direct
_atom_sites_solution_secondary difmap
_audit_creation_method SHELXL-97
_cell_angle_alpha 90.00
_cell_angle_beta 99.468(2)
_cell_angle_gamma 90.00
_cell_formula_units_Z 4
_cell_length_a 10.4763(5)
_cell_length_b 9.2909(5)
_cell_length_c 26.8857(13)
_cell_measurement_reflns_used 8192
_cell_measurement_temperature 88(2)
_cell_volume 2581.3(2)
_computing_cell_refinement 'Siemens SMART'
_computing_data_collection 'Siemens SMART'
_computing_data_reduction 'Siemens SAINT & SADABS'
_computing_molecular_graphics 'ORTEP3 for Window (Farrugia,1998)'
_computing_publication_material SHELXTL97
_computing_structure_refinement 'SHELXL-97 (Sheldrick, 1997)'
_computing_structure_solution 'SHELXS-97 (Sheldrick, 1990)'
_diffrn_ambient_temperature 88(2)
_diffrn_measured_fraction_theta_full 0.999
_diffrn_measured_fraction_theta_max 0.999
_diffrn_measurement_device_type 'Bruker SMART CCD area detector system'
_diffrn_measurement_method 'omega scans'
_diffrn_radiation_monochromator graphite
_diffrn_radiation_source rotating-anode
_diffrn_radiation_type MoK\a
_diffrn_radiation_wavelength 0.71073
_diffrn_reflns_av_R_equivalents 0.0427
_diffrn_reflns_av_sigmaI/netI 0.0280
_diffrn_reflns_limit_h_max 14
_diffrn_reflns_limit_h_min -14
_diffrn_reflns_limit_k_max 13
_diffrn_reflns_limit_k_min -13
_diffrn_reflns_limit_l_max 37
_diffrn_reflns_limit_l_min -37
_diffrn_reflns_number 40617
_diffrn_reflns_theta_full 30.00
_diffrn_reflns_theta_max 30.00
_diffrn_reflns_theta_min 1.54
_exptl_absorpt_coefficient_mu 0.094
_exptl_absorpt_correction_T_max 0.9907
_exptl_absorpt_correction_T_min 0.9653
_exptl_absorpt_correction_type empirical
_exptl_absorpt_process_details 'Program SADABS was used. '
_exptl_crystal_colour pale-yellow
_exptl_crystal_density_diffrn 1.347
_exptl_crystal_density_meas ?
_exptl_crystal_density_method 'not measured'
_exptl_crystal_description block
_exptl_crystal_F_000 1096
_exptl_crystal_size_max 0.38
_exptl_crystal_size_mid 0.36
_exptl_crystal_size_min 0.10
_refine_diff_density_max 0.354
_refine_diff_density_min -0.271
_refine_ls_extinction_method none
_refine_ls_goodness_of_fit_ref 1.102
_refine_ls_hydrogen_treatment refxyz
_refine_ls_matrix_type full
_refine_ls_number_parameters 428
_refine_ls_number_reflns 7514
_refine_ls_number_restraints 0
_refine_ls_restrained_S_all 1.102
_refine_ls_R_factor_all 0.0443
_refine_ls_R_factor_gt 0.0352
_refine_ls_shift/su_max 0.001
_refine_ls_shift/su_mean 0.000
_refine_ls_structure_factor_coef Fsqd
_refine_ls_weighting_details 'calc w=1/[\s^2^(Fo^2^)+(0.0602P)^2^+0.2618P] where P=(Fo^2^+2Fc^2^)/3'
_refine_ls_weighting_scheme calc
_refine_ls_wR_factor_gt 0.0971
_refine_ls_wR_factor_ref 0.1050
_reflns_number_gt 6237
_reflns_number_total 7514
_reflns_threshold_expression >2sigma(I)
_cod_data_source_file og5043.cif
_cod_data_source_block 4a-db-I-i
_cod_depositor_comments
;
The following automatic conversions were performed:

'_chemical_melting_point' value 'not measured' was changed to '?' -
the value is undefined or not given.

Automatic conversion script
Id: cif_fix_values 1646 2011-03-28 12:23:43Z adriana 

The following automatic conversions were performed:

'_exptl_crystal_density_meas' value 'not measured' was changed to '?'
- the value is perceived as not measured.

Automatic conversion script
Id: cif_fix_values 3008 2015-01-20 13:52:24Z robertas 
;
_cod_original_sg_symbol_H-M P21/n
_cod_database_code 2104866

loop_
_symmetry_equiv_pos_as_xyz
'x, y, z'
'-x+1/2, y+1/2, -z+1/2'
'-x, -y, -z'
'x-1/2, -y-1/2, z-1/2'

loop_
_atom_site_type_symbol
_atom_site_label
_atom_site_fract_x
_atom_site_fract_y
_atom_site_fract_z
_atom_site_U_iso_or_equiv
_atom_site_adp_type
_atom_site_calc_flag
_atom_site_refinement_flags
_atom_site_occupancy
_atom_site_disorder_assembly
_atom_site_disorder_group
C C7A 0.91063(8) 0.46223(9) 0.19194(3) 0.01394(16) Uani d . 1 . .
C C1A 1.10690(9) 0.58437(10) 0.06960(3) 0.01712(17) Uani d . 1 . .
C C2A 1.06942(9) 0.44159(10) 0.07395(3) 0.01835(18) Uani d . 1 . .
H H2A 1.0847(12) 0.3665(15) 0.0488(5) 0.022 Uiso d . 1 . .
C C3A 1.00551(9) 0.40244(10) 0.11346(3) 0.01661(17) Uani d . 1 . .
H H3A 0.9783(12) 0.3030(14) 0.1158(5) 0.020 Uiso d . 1 . .
C C4A 0.98124(8) 0.50317(10) 0.14931(3) 0.01424(16) Uani d . 1 . .
C C5A 1.02282(9) 0.64470(10) 0.14501(4) 0.01730(17) Uani d . 1 . .
H H5A 1.0096(12) 0.7167(14) 0.1699(5) 0.021 Uiso d . 1 . .
C C6A 1.08359(9) 0.68633(10) 0.10507(4) 0.01887(18) Uani d . 1 . .
H H6A 1.1082(13) 0.7868(15) 0.1012(5) 0.023 Uiso d . 1 . .
N N1A 1.17086(9) 0.63625(10) 0.02999(3) 0.02252(17) Uani d . 1 . .
N N2A 1.20732(9) 0.54155(10) 0.00269(3) 0.02396(18) Uani d . 1 . .
N N3A 1.24501(11) 0.46644(12) -0.02456(4) 0.0358(2) Uani d . 1 . .
O O2A 0.85798(6) 0.33725(7) 0.19006(2) 0.01610(13) Uani d . 1 . .
O O1A 0.90660(7) 0.54922(7) 0.22693(2) 0.01814(14) Uani d . 1 . .
C C7B 0.60372(9) 0.19720(10) 0.11843(4) 0.01812(18) Uani d . 1 . .
C C1B 0.32340(9) 0.10927(10) -0.01213(4) 0.01995(19) Uani d . 1 . .
C C2B 0.29438(10) 0.08144(12) 0.03577(4) 0.0246(2) Uani d . 1 . .
H H2B 0.2112(14) 0.0394(16) 0.0396(5) 0.030 Uiso d . 1 . .
C C3B 0.38688(10) 0.11122(12) 0.07777(4) 0.0238(2) Uani d . 1 . .
H H3B 0.3691(13) 0.0908(15) 0.1112(5) 0.029 Uiso d . 1 . .
C C4B 0.50712(9) 0.16822(10) 0.07230(3) 0.01788(18) Uani d . 1 . .
C C5B 0.53386(10) 0.19668(10) 0.02400(4) 0.01860(18) Uani d . 1 . .
H H5B 0.6190(13) 0.2338(14) 0.0201(5) 0.022 Uiso d . 1 . .
C C6B 0.44223(10) 0.16719(10) -0.01823(4) 0.01978(18) Uani d . 1 . .
H H6B 0.4618(13) 0.1807(14) -0.0525(5) 0.024 Uiso d . 1 . .
N N1B 0.23633(9) 0.07975(10) -0.05782(3) 0.02518(18) Uani d . 1 . .
N N2B 0.13687(9) 0.01086(10) -0.05374(3) 0.02553(19) Uani d . 1 . .
N N3B 0.04313(10) -0.05135(13) -0.05600(4) 0.0361(2) Uani d . 1 . .
O O1B 0.71772(7) 0.24175(8) 0.10853(3) 0.02112(15) Uani d . 1 . .
O O2B 0.57967(8) 0.18208(8) 0.16103(3) 0.02374(16) Uani d . 1 . .
H H03 0.7653(17) 0.2723(19) 0.1373(7) 0.047(5) Uiso d . 1 . .
C C8 0.89352(9) 0.93862(10) 0.25916(3) 0.01663(17) Uani d . 1 . .
H H81 0.9117(12) 0.9182(14) 0.2947(5) 0.020 Uiso d . 1 . .
H H82 0.8463(12) 1.0286(15) 0.2534(5) 0.020 Uiso d . 1 . .
C C9 1.01782(9) 0.94611(9) 0.23779(3) 0.01529(16) Uani d . 1 . .
C C10 1.03023(9) 1.03984(10) 0.19847(4) 0.01833(18) Uani d . 1 . .
H H10 0.9559(13) 1.0958(14) 0.1825(5) 0.022 Uiso d . 1 . .
C C11 1.14928(10) 1.05688(11) 0.18230(4) 0.02173(19) Uani d . 1 . .
H H11 1.1572(13) 1.1247(15) 0.1547(5) 0.026 Uiso d . 1 . .
C C12 1.25692(10) 0.98118(11) 0.20575(4) 0.0229(2) Uani d . 1 . .
H H12 1.3408(14) 0.9970(15) 0.1948(5) 0.027 Uiso d . 1 . .
C C13 1.24458(10) 0.88448(11) 0.24428(4) 0.02218(19) Uani d . 1 . .
H H13 1.3206(13) 0.8313(15) 0.2605(5) 0.027 Uiso d . 1 . .
C C14 1.12543(9) 0.86654(11) 0.26017(4) 0.01892(18) Uani d . 1 . .
H H14 1.1171(13) 0.8029(15) 0.2880(5) 0.023 Uiso d . 1 . .
C C15 0.73730(9) 0.85791(10) 0.18389(3) 0.01673(17) Uani d . 1 . .
H H151 0.8073(12) 0.8605(14) 0.1628(5) 0.020 Uiso d . 1 . .
H H152 0.6986(12) 0.9539(14) 0.1842(5) 0.020 Uiso d . 1 . .
C C16 0.63326(8) 0.75101(10) 0.16403(3) 0.01482(16) Uani d . 1 . .
C C17 0.65232(9) 0.64938(10) 0.12780(3) 0.01572(17) Uani d . 1 . .
H H17 0.7369(12) 0.6470(14) 0.1153(5) 0.019 Uiso d . 1 . .
C C18 0.55284(9) 0.55533(10) 0.10825(3) 0.01768(17) Uani d . 1 . .
H H18 0.5686(12) 0.4851(14) 0.0824(5) 0.021 Uiso d . 1 . .
C C19 0.43450(9) 0.56155(11) 0.12530(4) 0.01989(18) Uani d . 1 . .
H H19 0.3654(13) 0.4947(15) 0.1123(5) 0.024 Uiso d . 1 . .
C C20 0.41478(9) 0.66225(11) 0.16165(4) 0.02147(19) Uani d . 1 . .
H H20 0.3313(13) 0.6628(15) 0.1733(5) 0.026 Uiso d . 1 . .
C C21 0.51389(9) 0.75676(11) 0.18081(4) 0.01876(18) Uani d . 1 . .
H H21 0.5023(12) 0.8293(15) 0.2062(5) 0.023 Uiso d . 1 . .
N N4 0.80110(7) 0.82311(8) 0.23663(3) 0.01398(14) Uani d . 1 . .
H H02 0.8400(12) 0.7338(14) 0.2377(5) 0.017 Uiso d . 1 . .
H H01 0.7379(12) 0.8174(13) 0.2588(5) 0.017 Uiso d . 1 . .

loop_
_atom_site_aniso_label
_atom_site_aniso_U_11
_atom_site_aniso_U_22
_atom_site_aniso_U_33
_atom_site_aniso_U_12
_atom_site_aniso_U_13
_atom_site_aniso_U_23
C7A 0.0122(4) 0.0158(4) 0.0134(4) 0.0033(3) 0.0009(3) 0.0002(3)
C1A 0.0147(4) 0.0219(4) 0.0150(4) 0.0006(3) 0.0032(3) 0.0008(3)
C2A 0.0194(4) 0.0204(4) 0.0161(4) 0.0012(3) 0.0054(3) -0.0028(3)
C3A 0.0182(4) 0.0157(4) 0.0163(4) 0.0007(3) 0.0040(3) -0.0016(3)
C4A 0.0131(4) 0.0165(4) 0.0131(4) 0.0015(3) 0.0017(3) -0.0009(3)
C5A 0.0170(4) 0.0172(4) 0.0179(4) -0.0003(3) 0.0039(3) -0.0030(3)
C6A 0.0187(4) 0.0177(4) 0.0207(4) -0.0021(3) 0.0047(3) -0.0013(3)
N1A 0.0251(4) 0.0249(4) 0.0194(4) -0.0011(3) 0.0092(3) 0.0004(3)
N2A 0.0234(4) 0.0295(4) 0.0207(4) 0.0016(3) 0.0089(3) 0.0040(3)
N3A 0.0434(6) 0.0393(6) 0.0300(5) 0.0088(5) 0.0215(4) 0.0027(4)
O2A 0.0169(3) 0.0162(3) 0.0154(3) -0.0005(2) 0.0030(2) -0.0009(2)
O1A 0.0211(3) 0.0182(3) 0.0156(3) 0.0019(2) 0.0044(2) -0.0029(2)
C7B 0.0212(4) 0.0149(4) 0.0176(4) 0.0013(3) 0.0013(3) -0.0002(3)
C1B 0.0209(4) 0.0182(4) 0.0191(4) 0.0021(3) -0.0017(3) -0.0009(3)
C2B 0.0192(4) 0.0319(5) 0.0226(5) -0.0034(4) 0.0035(4) -0.0032(4)
C3B 0.0223(5) 0.0316(5) 0.0180(4) -0.0022(4) 0.0052(4) -0.0021(4)
C4B 0.0195(4) 0.0171(4) 0.0163(4) 0.0013(3) 0.0008(3) -0.0011(3)
C5B 0.0214(4) 0.0155(4) 0.0183(4) -0.0010(3) 0.0016(3) 0.0019(3)
C6B 0.0247(5) 0.0166(4) 0.0169(4) 0.0000(3) 0.0003(3) 0.0027(3)
N1B 0.0247(4) 0.0270(4) 0.0214(4) -0.0036(3) -0.0037(3) 0.0004(3)
N2B 0.0235(4) 0.0285(4) 0.0226(4) 0.0012(3) -0.0021(3) -0.0045(3)
N3B 0.0262(5) 0.0469(6) 0.0336(5) -0.0074(4) 0.0001(4) -0.0089(5)
O1B 0.0200(3) 0.0252(4) 0.0174(3) -0.0019(3) 0.0009(3) -0.0041(3)
O2B 0.0291(4) 0.0257(4) 0.0161(3) -0.0027(3) 0.0026(3) 0.0012(3)
C8 0.0158(4) 0.0176(4) 0.0171(4) -0.0034(3) 0.0045(3) -0.0060(3)
C9 0.0153(4) 0.0149(4) 0.0161(4) -0.0013(3) 0.0039(3) -0.0044(3)
C10 0.0168(4) 0.0161(4) 0.0225(4) 0.0023(3) 0.0046(3) 0.0006(3)
C11 0.0212(4) 0.0194(4) 0.0263(5) 0.0019(3) 0.0091(4) 0.0045(4)
C12 0.0185(4) 0.0232(5) 0.0289(5) 0.0025(4) 0.0095(4) 0.0017(4)
C13 0.0177(4) 0.0241(5) 0.0247(5) 0.0050(4) 0.0034(4) 0.0024(4)
C14 0.0196(4) 0.0201(4) 0.0172(4) 0.0014(3) 0.0035(3) 0.0007(3)
C15 0.0183(4) 0.0180(4) 0.0133(4) -0.0010(3) 0.0007(3) 0.0016(3)
C16 0.0151(4) 0.0159(4) 0.0127(4) 0.0019(3) 0.0000(3) 0.0021(3)
C17 0.0166(4) 0.0175(4) 0.0132(4) 0.0021(3) 0.0026(3) 0.0021(3)
C18 0.0215(4) 0.0166(4) 0.0139(4) 0.0015(3) -0.0003(3) 0.0010(3)
C19 0.0174(4) 0.0213(4) 0.0191(4) -0.0019(3) -0.0026(3) 0.0023(3)
C20 0.0135(4) 0.0287(5) 0.0218(4) 0.0025(4) 0.0018(3) 0.0018(4)
C21 0.0160(4) 0.0231(4) 0.0168(4) 0.0047(3) 0.0017(3) -0.0012(3)
N4 0.0146(3) 0.0149(3) 0.0123(3) -0.0004(3) 0.0019(3) -0.0011(3)

loop_
_atom_type_symbol
_atom_type_description
_atom_type_scat_dispersion_real
_atom_type_scat_dispersion_imag
_atom_type_scat_source
C C 0.0033 0.0016 'International Tables Vol C Tables 4.2.6.8 and 6.1.1.4'
H H 0.0000 0.0000 'International Tables Vol C Tables 4.2.6.8 and 6.1.1.4'
N N 0.0061 0.0033 'International Tables Vol C Tables 4.2.6.8 and 6.1.1.4'
O O 0.0106 0.0060 'International Tables Vol C Tables 4.2.6.8 and 6.1.1.4'

loop_
_geom_angle_atom_site_label_1
_geom_angle_atom_site_label_2
_geom_angle_atom_site_label_3
_geom_angle_site_symmetry_1
_geom_angle_site_symmetry_3
_geom_angle
_geom_angle_publ_flag
O1A C7A O2A . . 123.30(8) ?
O1A C7A C4A . . 119.39(8) ?
O2A C7A C4A . . 117.31(8) ?
C2A C1A C6A . . 120.40(8) ?
C2A C1A N1A . . 123.74(8) ?
C6A C1A N1A . . 115.86(8) ?
C1A C2A C3A . . 119.31(8) ?
C1A C2A H2A . . 121.8(8) ?
C3A C2A H2A . . 118.9(8) ?
C2A C3A C4A . . 121.06(9) ?
C2A C3A H3A . . 118.8(8) ?
C4A C3A H3A . . 120.2(8) ?
C5A C4A C3A . . 118.64(8) ?
C5A C4A C7A . . 119.88(8) ?
C3A C4A C7A . . 121.48(8) ?
C6A C5A C4A . . 120.98(8) ?
C6A C5A H5A . . 118.4(8) ?
C4A C5A H5A . . 120.6(8) ?
C5A C6A C1A . . 119.56(9) ?
C5A C6A H6A . . 120.6(8) ?
C1A C6A H6A . . 119.8(8) ?
N2A N1A C1A . . 115.27(9) ?
N3A N2A N1A . . 173.20(11) ?
O2B C7B O1B . . 123.62(9) ?
O2B C7B C4B . . 122.90(9) ?
O1B C7B C4B . . 113.48(8) ?
C6B C1B C2B . . 121.06(9) ?
C6B C1B N1B . . 115.44(9) ?
C2B C1B N1B . . 123.50(9) ?
C3B C2B C1B . . 118.98(9) ?
C3B C2B H2B . . 120.6(8) ?
C1B C2B H2B . . 120.4(8) ?
C2B C3B C4B . . 120.70(9) ?
C2B C3B H3B . . 120.1(8) ?
C4B C3B H3B . . 119.2(8) ?
C3B C4B C5B . . 119.44(9) ?
C3B C4B C7B . . 118.80(9) ?
C5B C4B C7B . . 121.76(9) ?
C6B C5B C4B . . 120.34(9) ?
C6B C5B H5B . . 120.1(8) ?
C4B C5B H5B . . 119.5(8) ?
C5B C6B C1B . . 119.47(9) ?
C5B C6B H6B . . 121.2(8) ?
C1B C6B H6B . . 119.2(8) ?
N2B N1B C1B . . 116.62(9) ?
N3B N2B N1B . . 171.96(11) ?
C7B O1B H03 . . 108.4(11) ?
N4 C8 C9 . . 114.71(7) ?
N4 C8 H81 . . 105.5(8) ?
C9 C8 H81 . . 110.2(8) ?
N4 C8 H82 . . 105.8(8) ?
C9 C8 H82 . . 110.4(8) ?
H81 C8 H82 . . 109.9(11) ?
C10 C9 C14 . . 119.21(8) ?
C10 C9 C8 . . 120.81(8) ?
C14 C9 C8 . . 119.79(8) ?
C9 C10 C11 . . 120.48(9) ?
C9 C10 H10 . . 120.0(8) ?
C11 C10 H10 . . 119.5(8) ?
C12 C11 C7A . . 120.10(9) ?
C12 C11 H11 . . 120.1(8) ?
C10 C11 H11 . . 119.8(8) ?
C11 C12 C13 . . 119.75(9) ?
C11 C12 H12 . . 119.2(8) ?
C13 C12 H12 . . 121.1(8) ?
C12 C13 C14 . . 120.14(9) ?
C12 C13 H13 . . 119.4(8) ?
C14 C13 H13 . . 120.4(8) ?
C13 C14 C9 . . 120.26(9) ?
C13 C14 H14 . . 120.6(8) ?
C9 C14 H14 . . 119.1(8) ?
N4 C15 C16 . . 112.15(7) ?
N4 C15 H151 . . 106.7(7) ?
C16 C15 H151 . . 111.7(7) ?
N4 C15 H152 . . 108.0(8) ?
C16 C15 H152 . . 109.1(8) ?
H151 C15 H152 . . 109.1(11) ?
C17 C16 C21 . . 119.32(8) ?
C17 C16 C15 . . 121.06(8) ?
C21 C16 C15 . . 119.59(8) ?
C16 C17 C18 . . 120.23(8) ?
C16 C17 H17 . . 119.2(7) ?
C18 C17 H17 . . 120.6(7) ?
C19 C18 C17 . . 120.04(9) ?
C19 C18 H18 . . 121.4(8) ?
C17 C18 H18 . . 118.6(8) ?
C18 C19 C20 . . 120.14(9) ?
C18 C19 H19 . . 120.3(8) ?
C20 C19 H19 . . 119.6(8) ?
C21 C20 C19 . . 119.71(9) ?
C21 C20 H20 . . 122.0(8) ?
C19 C20 H20 . . 118.2(8) ?
C20 C21 C16 . . 120.56(9) ?
C20 C21 H21 . . 121.4(8) ?
C16 C21 H21 . . 118.1(8) ?
C15 N4 C8 . . 112.59(7) ?
C15 N4 H02 . . 110.4(8) ?
C8 N4 H02 . . 112.2(8) ?
C15 N4 H01 . . 110.6(8) ?
C8 N4 H01 . . 104.7(7) ?
H02 N4 H01 . . 106.1(11) ?

loop_
_geom_bond_atom_site_label_1
_geom_bond_atom_site_label_2
_geom_bond_site_symmetry_2
_geom_bond_distance
_geom_bond_publ_flag
C7A O1A . 1.2462(11) ?
C7A O2A . 1.2829(11) ?
C7A C4A . 1.5115(12) ?
C1A C2A . 1.3938(13) ?
C1A C6A . 1.3939(13) ?
C1A N1A . 1.4320(12) ?
C2A C3A . 1.3939(13) ?
C2A H2A . 1.003(13) ?
C3A C4A . 1.3965(12) ?
C3A H3A . 0.972(13) ?
C4A C5A . 1.3960(13) ?
C5A C6A . 1.3903(13) ?
C5A H5A . 0.973(13) ?
C6A H6A . 0.979(14) ?
N1A N2A . 1.2453(12) ?
N2A N3A . 1.1291(13) ?
C7B O2B . 1.2209(12) ?
C7B O1B . 1.3315(12) ?
C7B C4B . 1.4905(13) ?
C1B C6B . 1.3905(14) ?
C1B C2B . 1.3951(14) ?
C1B N1B . 1.4310(13) ?
C2B C3B . 1.3897(14) ?
C2B H2B . 0.976(15) ?
C3B C4B . 1.3964(14) ?
C3B H3B . 0.967(14) ?
C4B C5B . 1.3982(13) ?
C5B C6B . 1.3880(13) ?
C5B H5B . 0.978(13) ?
C6B H6B . 0.986(14) ?
N1B N2B . 1.2431(13) ?
N2B N3B . 1.1325(14) ?
O1B H03 . 0.895(18) ?
C8 N4 . 1.5044(11) ?
C8 C9 . 1.5090(12) ?
C8 H81 . 0.961(13) ?
C8 H82 . 0.971(13) ?
C9 C10 . 1.3921(13) ?
C9 C14 . 1.3987(13) ?
C10 C11 . 1.3957(13) ?
C10 H10 . 0.975(13) ?
C11 C12 . 1.3892(14) ?
C11 H11 . 0.987(14) ?
C12 C13 . 1.3931(14) ?
C12 H12 . 0.983(14) ?
C13 C14 . 1.3943(14) ?
C13 H13 . 0.977(14) ?
C14 H14 . 0.969(14) ?
C15 N4 . 1.5000(11) ?
C15 C16 . 1.5060(13) ?
C15 H151 . 0.999(13) ?
C15 H152 . 0.980(13) ?
C16 C17 . 1.3944(12) ?
C16 C21 . 1.3986(13) ?
C17 C18 . 1.3949(13) ?
C17 H17 . 0.998(13) ?
C18 C19 . 1.3919(14) ?
C18 H18 . 0.987(13) ?
C19 C20 . 1.3927(14) ?
C19 H19 . 0.974(14) ?
C20 C21 . 1.3924(14) ?
C20 H20 . 0.976(14) ?
C21 H21 . 0.981(14) ?
N4 H02 . 0.923(13) ?
N4 H01 . 0.963(13) ?

loop_
_geom_hbond_atom_site_label_D
_geom_hbond_atom_site_label_H
_geom_hbond_atom_site_label_A
_geom_hbond_site_symmetry_A
_geom_hbond_distance_DH
_geom_hbond_distance_HA
_geom_hbond_distance_DA
_geom_hbond_angle_DHA
O1B H03 O2A . 0.895(18) 1.692(19) 2.5869(10) 177.0(17)
N4 H02 O1A . 0.923(13) 1.891(13) 2.8036(10) 169.3(12)
N4 H01 O2A 2_655 0.963(13) 1.840(13) 2.7856(10) 166.5(11)

loop_
_geom_torsion_atom_site_label_1
_geom_torsion_atom_site_label_2
_geom_torsion_atom_site_label_3
_geom_torsion_atom_site_label_4
_geom_torsion_site_symmetry_1
_geom_torsion_site_symmetry_2
_geom_torsion_site_symmetry_3
_geom_torsion_site_symmetry_4
_geom_torsion
_geom_torsion_publ_flag
C6A C1A C2A C3A . . . . 1.55(14) ?
N1A C1A C2A C3A . . . . -178.83(9) ?
C1A C2A C3A C4A . . . . -1.50(14) ?
C2A C3A C4A C5A . . . . -0.25(13) ?
C2A C3A C4A C7A . . . . 179.27(8) ?
O1A C7A C4A C5A . . . . -10.38(12) ?
O2A C7A C4A C5A . . . . 169.99(8) ?
O1A C7A C4A C3A . . . . 170.10(8) ?
O2A C7A C4A C3A . . . . -9.53(12) ?
C3A C4A C5A C6A . . . . 1.99(14) ?
C7A C4A C5A C6A . . . . -177.54(8) ?
C4A C5A C6A C1A . . . . -1.95(14) ?
C2A C1A C6A C5A . . . . 0.15(14) ?
N1A C1A C6A C5A . . . . -179.50(9) ?
C2A C1A N1A N2A . . . . -9.23(14) ?
C6A C1A N1A N2A . . . . 170.40(9) ?
C1A N1A N2A N3A . . . . -18E1(10) ?
C6B C1B C2B C3B . . . . -0.62(16) ?
N1B C1B C2B C3B . . . . 178.61(10) ?
C1B C2B C3B C4B . . . . 0.05(17) ?
C2B C3B C4B C5B . . . . 0.58(16) ?
C2B C3B C4B C7B . . . . -179.46(10) ?
O2B C7B C4B C3B . . . . -4.87(15) ?
O1B C7B C4B C3B . . . . 175.53(9) ?
O2B C7B C4B C5B . . . . 175.09(9) ?
O1B C7B C4B C5B . . . . -4.50(13) ?
C3B C4B C5B C6B . . . . -0.65(15) ?
C7B C4B C5B C6B . . . . 179.38(9) ?
C4B C5B C6B C1B . . . . 0.10(14) ?
C2B C1B C6B C5B . . . . 0.54(15) ?
N1B C1B C6B C5B . . . . -178.75(9) ?
C6B C1B N1B N2B . . . . 170.83(9) ?
C2B C1B N1B N2B . . . . -8.44(15) ?
C1B N1B N2B N3B . . . . -176.8(8) ?
N4 C8 C9 C10 . . . . 94.46(10) ?
N4 C8 C9 C14 . . . . -90.60(10) ?
C14 C9 C10 C11 . . . . -1.48(14) ?
C8 C9 C10 C11 . . . . 173.49(9) ?
C9 C10 C11 C12 . . . . -0.63(15) ?
C7A C11 C12 C13 . . . . 2.23(16) ?
C11 C12 C13 C14 . . . . -1.70(16) ?
C12 C13 C14 C9 . . . . -0.42(15) ?
C10 C9 C14 C13 . . . . 2.01(14) ?
C8 C9 C14 C13 . . . . -173.02(9) ?
N4 C15 C16 C17 . . . . -106.64(9) ?
N4 C15 C16 C21 . . . . 75.63(10) ?
C21 C16 C17 C18 . . . . 0.53(13) ?
C15 C16 C17 C18 . . . . -177.21(8) ?
C16 C17 C18 C19 . . . . -0.74(13) ?
C17 C18 C19 C20 . . . . 0.44(14) ?
C18 C19 C20 C21 . . . . 0.07(14) ?
C19 C20 C21 C16 . . . . -0.28(15) ?
C17 C16 C21 C20 . . . . -0.02(14) ?
C15 C16 C21 C20 . . . . 177.75(9) ?
C16 C15 N4 C8 . . . . -172.97(7) ?
C9 C8 N4 C15 . . . . -72.50(10) ?
